data_8100293
loop_
_publ_author_name
'Hu, Zhang-Gui'
'Maramatsu, Kenichi'
'Kanehisa, N.'
'Yoshimura, M.'
'Mori, Y.'
'Sasaki, T.'
'Kai, Y.'

_publ_section_title
;
Reinvestigation of the crystal structure of barium aluminum borate 
difluoride, BaAlBO~3~F~2~, a new nonlinear optical material
;
_journal_issue 1
_journal_name_full 'Zeitschrift f\"ur Kristallographie - New Crystal Structures'
_journal_page_first 1
_journal_page_last 2
_journal_paper_doi 10.1524/ncrs.2003.218.jg.1
_journal_volume 218
_journal_year 2003
_chemical_formula_moiety 'BaAlBO3F2 '
_chemical_formula_sum 'Al B Ba F2 O3'
_chemical_formula_weight 261.12
_space_group_IT_number 174
_symmetry_cell_setting hexagonal
_symmetry_space_group_name_Hall 'P -6'
_symmetry_space_group_name_H-M 'P -6'
_cell_angle_alpha 90.
_cell_angle_beta 90.
_cell_angle_gamma 120.
_cell_formula_units_Z 2
_cell_length_a 4.8879(6)
_cell_length_b 4.8879(6)
_cell_length_c 9.403(1)
_cell_measurement_temperature 296
_cell_volume 194.54(3)
_exptl_crystal_density_diffrn 4.457
_cod_original_formula_sum 'Al1 B1 Ba1 O3 F2 '
_cod_database_code 8100293

loop_
_symmetry_equiv_pos_as_xyz
' X, Y, Z '
' -Y, X-Y, Z '
' -X+Y, -X, Z '
' X, Y, -Z '
' -Y, X-Y, -Z '
' -X+Y, -X, -Z '

loop_
_atom_site_label
_atom_site_fract_x
_atom_site_fract_y
_atom_site_fract_z
_atom_site_U_iso_or_equiv
_atom_site_occupancy
_atom_site_symmetry_multiplicity
_atom_site_Wyckoff_symbol
_atom_site_adp_type
Ba(1) 0.0000 0.0000 0.24974(6) 0.575(1) 1 2 g Uani
Al(1) -0.3333 -0.6667 0.0000 0.41(4) 1 1 e Uani
Al(2) -0.6667 -0.3333 0.5000 0.41(4) 1 1 d Uani
F(12) -0.6667 -0.3333 0.3138(6) 0.87(3) 1 2 h Uani
F(21) -0.3333 -0.6667 0.2038(5) 0.62(3) 1 2 i Uani
O(1) -0.6750(7) -1.0575(8) 0.0000 0.70(4) 1 3 j Uani
O(2) -1.0567(8) -0.6761(7) 0.5000 0.71(4) 1 3 k Uani
B(1) -0.6667 -0.3333 0.0000 0.7(1) 1 1 c Uani
B(2) -0.3333 -0.6667 0.5000 0.5(1) 1 1 f Uani

loop_
_atom_site_aniso_label
_atom_site_aniso_U_11
_atom_site_aniso_U_22
_atom_site_aniso_U_33
_atom_site_aniso_U_12
_atom_site_aniso_U_13
_atom_site_aniso_U_23
Ba(1) 0.0076 0.00758(4) 0.00669(6) 0.0038 0.0000 0.0000
Al(1) 0.0056 0.006(1) 0.004(2) 0.0028 0.0000 0.0000
Al(2) 0.0036 0.0036(9) 0.009(2) 0.0018 0.0000 0.0000
F(12) 0.0154 0.015(1) 0.002(1) 0.0077 0.0000 0.0000
F(21) 0.0112 0.0112(9) 0.001(1) 0.0056 0.0000 0.0000
O(1) 0.0069(8) 0.0041(10) 0.016(1) 0.0028(7) 0.0000 0.0000
O(2) 0.006(1) 0.0082(9) 0.012(1) 0.0034(8) 0.0000 0.0000
B(1) 0.0086 0.009(3) 0.008(6) 0.0043 0.0000 0.0000
B(2) 0.0065 0.006(3) 0.008(6) 0.0032 0.0000 0.0000

loop_
_geom_bond_atom_site_label_1
_geom_bond_atom_site_label_2
_geom_bond_distance
Al(1) F(21) 1.917(4)
Al(1) O(1) 1.802(3)
Al(1) F(21*) 1.917(4)
Al(1) O(1") 1.802(4)
Al(1) O(1')1) 1.802(4)
Al(2) F(12) 1.751(6)
Al(2) O(2) 1.802(3)
Al(2) F(12*) 1.751(6)
Al(2) O(2') 1.802(4)
Al(2) O(2")2) 1.802(4)
O(1) B(1#) 1.369(4)
O(2) B(2#) 1.376(4)
B(1) O(1") 1.369(4)
B(1) O(1') 1.369(3)
B(2) O(2') 1.376(4)
B(2) O(2") 1.376(3)
O(1') B(1#)3) 1.369(3)
O(1") B(1#)2) 1.369(4)
O(2') B(2#)1) 1.376(4)
O(2") B(2#)3) 1.376(3)
B(1#) O(1')4) 1.369(3)
B(2#) O(2")5) 1.376(3)
